data_4106160
loop_
_publ_author_name
'Balz Dudle'
'Kunjanpillai Rajesh'
'Olivier Blacque'
'Heinz Berke'

_publ_contact_author 'Dr. Blacque, Olivier'
_publ_contact_author_email oblacque@aci.uzh.ch
_publ_contact_author_fax '+41 44 63 54 681'
_publ_contact_author_phone '+41 44 63 54 651'
_publ_section_title
;
 Rhenium in Homogeneous Catalysis: [ReBrH(NO)(labile
 ligand)(large-bite-angle diphosphine)] Complexes as Highly Active
 Catalysts in Olefin Hydrogenations
;
_journal_name_full 'Journal of the American Chemical Society'
_journal_page_first 8168
_journal_page_last 8178
_journal_paper_doi 10.1021/ja107245k
_journal_volume 133
_journal_year 2011
_chemical_formula_moiety 'C40 H35 Br N O2 P2 Re Si'
_chemical_formula_sum 'C40 H35 Br N O2 P2 Re Si'
_chemical_formula_weight 917.83
_chemical_name_systematic
Bromo-(\h^2^-ethylene)-(9,9-dimethyl-4,5-(diphenylphosphino)(diphenyl-o-phenylene-phosphino)-9-silaxanthene-P,P')-nitrosyl-rhenium(I)
_space_group_IT_number 14
_symmetry_cell_setting monoclinic
_symmetry_space_group_name_Hall '-P 2ybc'
_symmetry_space_group_name_H-M 'P 1 21/c 1'
_atom_sites_solution_hydrogens geom
_atom_sites_solution_primary direct
_atom_sites_solution_secondary difmap
_audit_creation_method SHELXL-97
_cell_angle_alpha 90.00
_cell_angle_beta 93.795(1)
_cell_angle_gamma 90.00
_cell_formula_units_Z 4
_cell_length_a 18.0902(1)
_cell_length_b 9.6663(1)
_cell_length_c 20.1922(2)
_cell_measurement_reflns_used 31860
_cell_measurement_temperature 183(2)
_cell_measurement_theta_max 32.70
_cell_measurement_theta_min 2.53
_cell_volume 3523.17(5)
_computing_cell_refinement
;
CrysAlisPro, Oxford Diffraction Ltd.,
Version 1.171.33.52 (release 06-11-2009 CrysAlis171 .NET)
(compiled Nov  6 2009,16:24:50)
;
_computing_data_collection
;
CrysAlisPro, Oxford Diffraction Ltd.,
Version 1.171.33.52 (release 06-11-2009 CrysAlis171 .NET)
(compiled Nov  6 2009,16:24:50)
;
_computing_data_reduction
;
CrysAlisPro, Oxford Diffraction Ltd.,
Version 1.171.33.52 (release 06-11-2009 CrysAlis171 .NET)
(compiled Nov  6 2009,16:24:50)
;
_computing_molecular_graphics
; ORTEP-3 for Windows, Version 2.01.
  Farrugia, L. J. (1997). J. Appl. Cryst. 30, 565.
;
_computing_publication_material
; WinGX -- An integrated system of Windows programs for the solution,
 refinment and analysis of single crystal X-ray diffraction data,
 Version 1.80.00.
 Farrugia, L. J. (1999). J. Appl. Cryst. 32, 837-838.
 SHELXL97. Program for crystal structure refinement.
 Sheldrick, G.M. (2008). Acta Cryst. A64, 112-122.
 PLATON for Windows, Version 1.12.
 Spek, A. L. (2003). J. Appl. Cryst. 36, 7-13. 
;
_computing_structure_refinement
; SHELXL97. Program for crystal structure refinement.
  Sheldrick, G.M. (2008). Acta Cryst. A64, 112-122.
;
_computing_structure_solution
; SHELXS97. Program for Crystal Structure solution.
  Sheldrick, G.M. (2008). Acta Cryst. A64, 112-122.  
;
_diffrn_ambient_temperature 183(2)
_diffrn_detector_area_resol_mean 10.4498
_diffrn_measured_fraction_theta_full 0.999
_diffrn_measured_fraction_theta_max 0.999
_diffrn_measurement_device_type
; Goniometer Xcalibur, detector: Ruby
Oxford Diffraction (2007). Oxford Diffraction Ltd.,
Xcalibur CCD system
;
_diffrn_measurement_method 'omega scans'
_diffrn_radiation_monochromator graphite
_diffrn_radiation_source 'Enhance (Mo) X-ray Source'
_diffrn_radiation_type MoK\a
_diffrn_radiation_wavelength 0.71073
_diffrn_reflns_av_R_equivalents 0.0373
_diffrn_reflns_av_sigmaI/netI 0.0362
_diffrn_reflns_limit_h_max 25
_diffrn_reflns_limit_h_min -25
_diffrn_reflns_limit_k_max 13
_diffrn_reflns_limit_k_min -13
_diffrn_reflns_limit_l_max 28
_diffrn_reflns_limit_l_min -28
_diffrn_reflns_number 68012
_diffrn_reflns_theta_full 30.51
_diffrn_reflns_theta_max 30.51
_diffrn_reflns_theta_min 2.57
_diffrn_standards_number 0
_exptl_absorpt_coefficient_mu 4.745
_exptl_absorpt_correction_T_max 0.813
_exptl_absorpt_correction_T_min 0.532
_exptl_absorpt_correction_type analytical
_exptl_absorpt_process_details
;
CrysAlisPro, Oxford Diffraction Ltd.,
Version 1.171.33.52 (release 06-11-2009 CrysAlis171 .NET)
(compiled Nov  6 2009,16:24:50)
Analytical numeric absorption correction using a multifaceted crystal
model based on expressions derived by R.C. Clark & J.S. Reid.
(Clark, R. C. & Reid, J. S. (1995). Acta Cryst. A51, 887-897)
;
_exptl_crystal_colour 'pale yellow'
_exptl_crystal_density_diffrn 1.730
_exptl_crystal_description plate
_exptl_crystal_F_000 1808
_exptl_crystal_size_max 0.20
_exptl_crystal_size_mid 0.12
_exptl_crystal_size_min 0.05
_refine_diff_density_max 1.905
_refine_diff_density_min -0.650
_refine_diff_density_rms 0.087
_refine_ls_extinction_method none
_refine_ls_goodness_of_fit_ref 0.946
_refine_ls_hydrogen_treatment constr
_refine_ls_matrix_type full
_refine_ls_number_parameters 435
_refine_ls_number_reflns 10747
_refine_ls_number_restraints 0
_refine_ls_restrained_S_all 0.946
_refine_ls_R_factor_all 0.0333
_refine_ls_R_factor_gt 0.0226
_refine_ls_shift/su_max 0.002
_refine_ls_shift/su_mean 0.000
_refine_ls_structure_factor_coef Fsqd
_refine_ls_weighting_details 'w=1/[\s^2^(Fo^2^)+(0.0230P)^2^] where P=(Fo^2^+2Fc^2^)/3'
_refine_ls_weighting_scheme calc
_refine_ls_wR_factor_gt 0.0449
_refine_ls_wR_factor_ref 0.0460
_reflns_number_gt 8572
_reflns_number_total 10747
_reflns_threshold_expression >2sigma(I)
_cod_data_source_file ja107245k_si_002_3.cif
_cod_data_source_block 8e-up
_cod_original_sg_symbol_H-M 'P 21/c'
_cod_database_code 4106160

loop_
_symmetry_equiv_pos_as_xyz
'x, y, z'
'-x, y+1/2, -z+1/2'
'-x, -y, -z'
'x, -y-1/2, z-1/2'

loop_
_atom_site_label
_atom_site_type_symbol
_atom_site_fract_x
_atom_site_fract_y
_atom_site_fract_z
_atom_site_U_iso_or_equiv
_atom_site_adp_type
_atom_site_occupancy
_atom_site_symmetry_multiplicity
_atom_site_calc_flag
_atom_site_refinement_flags
C1 C 0.22892(14) -0.3712(2) 0.31716(12) 0.0312(5) Uani 1 1 d .
H1A H 0.2622 -0.4453 0.3322 0.037 Uiso 1 1 calc R
H1B H 0.1788 -0.4026 0.3057 0.037 Uiso 1 1 calc R
C2 C 0.25784(14) -0.2726(2) 0.27426(11) 0.0297(5) Uani 1 1 d .
H2A H 0.2253 -0.2426 0.2369 0.036 Uiso 1 1 calc R
H2B H 0.3088 -0.2854 0.2635 0.036 Uiso 1 1 calc R
C3 C 0.20487(12) -0.30721(19) 0.45180(11) 0.0215(4) Uani 1 1 d .
C4 C 0.20543(11) -0.2282(2) 0.50971(11) 0.0206(4) Uani 1 1 d .
C5 C 0.19509(12) -0.2813(2) 0.57188(11) 0.0258(5) Uani 1 1 d .
H5 H 0.1986 -0.2250 0.6093 0.031 Uiso 1 1 calc R
C6 C 0.17932(13) -0.4210(2) 0.57691(12) 0.0311(5) Uani 1 1 d .
H6 H 0.1716 -0.4599 0.6180 0.037 Uiso 1 1 calc R
C7 C 0.17504(12) -0.5024(2) 0.52052(12) 0.0313(5) Uani 1 1 d .
H7 H 0.1628 -0.5955 0.5240 0.038 Uiso 1 1 calc R
C8 C 0.18853(12) -0.4486(2) 0.45875(12) 0.0289(5) Uani 1 1 d .
H8 H 0.1868 -0.5062 0.4218 0.035 Uiso 1 1 calc R
C9 C 0.29851(11) 0.0095(2) 0.54200(10) 0.0206(4) Uani 1 1 d .
C10 C 0.30256(12) 0.1495(2) 0.55859(12) 0.0268(5) Uani 1 1 d .
H10 H 0.2695 0.2122 0.5381 0.032 Uiso 1 1 calc R
C11 C 0.35624(13) 0.1943(2) 0.60578(13) 0.0351(6) Uani 1 1 d .
H11 H 0.3598 0.2879 0.6161 0.042 Uiso 1 1 calc R
C12 C 0.40429(14) 0.1020(3) 0.63757(13) 0.0416(6) Uani 1 1 d .
H12 H 0.4393 0.1330 0.6700 0.050 Uiso 1 1 calc R
C13 C 0.40070(14) -0.0357(3) 0.62150(13) 0.0412(6) Uani 1 1 d .
H13 H 0.4333 -0.0981 0.6429 0.049 Uiso 1 1 calc R
C14 C 0.34830(13) -0.0817(2) 0.57331(12) 0.0318(5) Uani 1 1 d .
H14 H 0.3466 -0.1749 0.5619 0.038 Uiso 1 1 calc R
C15 C 0.14919(11) 0.05657(19) 0.48697(10) 0.0184(4) Uani 1 1 d .
C16 C 0.10402(11) 0.0535(2) 0.54008(10) 0.0213(4) Uani 1 1 d .
H16 H 0.1161 -0.0046 0.5759 0.026 Uiso 1 1 calc R
C17 C 0.04126(12) 0.1359(2) 0.54043(11) 0.0249(5) Uani 1 1 d .
H17 H 0.0131 0.1372 0.5773 0.030 Uiso 1 1 calc R
C18 C 0.02076(12) 0.2163(2) 0.48539(11) 0.0237(5) Uani 1 1 d .
H18 H -0.0228 0.2674 0.4852 0.028 Uiso 1 1 calc R
C19 C 0.06371(11) 0.2233(2) 0.42983(11) 0.0209(4) Uani 1 1 d .
C20 C 0.12914(11) 0.14566(19) 0.43429(10) 0.0184(4) Uani 1 1 d .
C21 C 0.23045(12) 0.1526(2) 0.28577(11) 0.0229(5) Uani 1 1 d .
C22 C 0.17181(12) 0.1941(2) 0.32351(11) 0.0209(4) Uani 1 1 d .
C23 C 0.11159(12) 0.2718(2) 0.29831(11) 0.0239(5) Uani 1 1 d .
C24 C 0.11165(14) 0.3094(2) 0.23113(12) 0.0342(6) Uani 1 1 d .
H24 H 0.0720 0.3600 0.2120 0.041 Uiso 1 1 calc R
C25 C 0.16892(14) 0.2734(3) 0.19289(13) 0.0404(7) Uani 1 1 d .
H25 H 0.1679 0.3009 0.1487 0.048 Uiso 1 1 calc R
C26 C 0.22816(14) 0.1961(2) 0.22007(12) 0.0322(6) Uani 1 1 d .
H26 H 0.2668 0.1732 0.1940 0.039 Uiso 1 1 calc R
C27 C -0.04948(13) 0.2149(3) 0.31197(12) 0.0354(6) Uani 1 1 d .
H27A H -0.0606 0.2485 0.2677 0.053 Uiso 1 1 calc R
H27B H -0.0913 0.2301 0.3380 0.053 Uiso 1 1 calc R
H27C H -0.0388 0.1177 0.3105 0.053 Uiso 1 1 calc R
C28 C 0.01114(13) 0.4953(2) 0.35819(13) 0.0357(6) Uani 1 1 d .
H28A H 0.0550 0.5434 0.3747 0.054 Uiso 1 1 calc R
H28B H -0.0270 0.5073 0.3886 0.054 Uiso 1 1 calc R
H28C H -0.0054 0.5321 0.3156 0.054 Uiso 1 1 calc R
C29 C 0.36935(12) 0.0260(2) 0.25976(11) 0.0250(5) Uani 1 1 d .
C30 C 0.35326(16) -0.0510(2) 0.20197(12) 0.0380(6) Uani 1 1 d .
H30 H 0.3077 -0.0951 0.1953 0.046 Uiso 1 1 calc R
C31 C 0.40552(19) -0.0621(3) 0.15401(14) 0.0516(8) Uani 1 1 d .
H31 H 0.3946 -0.1142 0.1159 0.062 Uiso 1 1 calc R
C32 C 0.47238(17) 0.0030(3) 0.16289(15) 0.0529(8) Uani 1 1 d .
H32 H 0.5074 -0.0073 0.1316 0.063 Uiso 1 1 calc R
C33 C 0.48786(15) 0.0836(4) 0.21807(14) 0.0522(8) Uani 1 1 d .
H33 H 0.5328 0.1303 0.2236 0.063 Uiso 1 1 calc R
C34 C 0.43627(13) 0.0950(3) 0.26536(12) 0.0392(6) Uani 1 1 d .
H34 H 0.4470 0.1510 0.3022 0.047 Uiso 1 1 calc R
C35 C 0.35233(12) 0.1490(2) 0.38569(11) 0.0206(4) Uani 1 1 d .
C36 C 0.41393(12) 0.0959(2) 0.42242(11) 0.0244(5) Uani 1 1 d .
H36 H 0.4271 0.0038 0.4172 0.029 Uiso 1 1 calc R
C37 C 0.45576(13) 0.1791(2) 0.46667(12) 0.0295(5) Uani 1 1 d .
H37 H 0.4970 0.1425 0.4905 0.035 Uiso 1 1 calc R
C38 C 0.43663(14) 0.3149(2) 0.47538(13) 0.0323(5) Uani 1 1 d .
H38 H 0.4649 0.3706 0.5049 0.039 Uiso 1 1 calc R
C39 C 0.37516(14) 0.3687(2) 0.44009(13) 0.0352(6) Uani 1 1 d .
H39 H 0.3613 0.4600 0.4467 0.042 Uiso 1 1 calc R
C40 C 0.33403(13) 0.2870(2) 0.39480(12) 0.0294(5) Uani 1 1 d .
H40 H 0.2937 0.3251 0.3702 0.035 Uiso 1 1 calc R
N1 N 0.15002(10) -0.12339(18) 0.34714(9) 0.0228(4) Uani 1 1 d .
O1 O 0.08829(9) -0.08727(17) 0.33015(8) 0.0342(4) Uani 1 1 d .
O2 O 0.18232(8) 0.15141(13) 0.38858(7) 0.0203(3) Uani 1 1 d .
Si1 Si 0.03204(3) 0.30822(6) 0.34996(3) 0.02325(13) Uani 1 1 d .
P1 P 0.22913(3) -0.05770(5) 0.48163(3) 0.01809(11) Uani 1 1 d .
P2 P 0.30187(3) 0.03870(5) 0.32409(3) 0.01958(11) Uani 1 1 d .
Br1 Br 0.373190(12) -0.25622(2) 0.408517(12) 0.02952(6) Uani 1 1 d .
Re1 Re 0.240032(5) -0.175340(8) 0.372350(4) 0.01879(3) Uani 1 1 d .

loop_
_atom_site_aniso_label
_atom_site_aniso_U_11
_atom_site_aniso_U_22
_atom_site_aniso_U_33
_atom_site_aniso_U_23
_atom_site_aniso_U_13
_atom_site_aniso_U_12
C1 0.0369(14) 0.0252(10) 0.0315(14) -0.0109(10) 0.0018(11) -0.0058(10)
C2 0.0343(13) 0.0308(11) 0.0243(13) -0.0102(10) 0.0035(10) -0.0008(10)
C3 0.0180(10) 0.0202(10) 0.0260(12) 0.0009(8) 0.0000(9) -0.0012(8)
C4 0.0185(10) 0.0201(9) 0.0231(12) 0.0015(8) 0.0003(9) 0.0010(8)
C5 0.0258(12) 0.0284(10) 0.0231(12) 0.0039(9) 0.0005(10) 0.0002(9)
C6 0.0280(13) 0.0341(12) 0.0313(14) 0.0136(10) 0.0021(11) 0.0004(10)
C7 0.0273(13) 0.0218(11) 0.0449(16) 0.0076(10) 0.0030(11) -0.0010(9)
C8 0.0285(12) 0.0230(10) 0.0352(14) -0.0014(10) 0.0017(11) -0.0031(9)
C9 0.0181(10) 0.0246(10) 0.0191(11) -0.0016(8) 0.0009(9) 0.0004(8)
C10 0.0220(11) 0.0268(11) 0.0325(13) -0.0042(9) 0.0074(10) -0.0027(9)
C11 0.0296(13) 0.0371(13) 0.0395(15) -0.0156(11) 0.0101(12) -0.0106(11)
C12 0.0260(13) 0.0621(17) 0.0359(15) -0.0169(14) -0.0049(12) -0.0056(13)
C13 0.0293(13) 0.0518(15) 0.0407(16) -0.0048(13) -0.0117(12) 0.0054(12)
C14 0.0277(12) 0.0312(12) 0.0352(14) -0.0030(10) -0.0066(11) 0.0036(10)
C15 0.0157(10) 0.0209(9) 0.0184(11) -0.0026(8) -0.0015(8) -0.0016(8)
C16 0.0209(11) 0.0257(10) 0.0169(11) -0.0013(8) -0.0013(9) -0.0016(8)
C17 0.0224(11) 0.0350(11) 0.0179(11) -0.0031(9) 0.0048(9) -0.0012(9)
C18 0.0182(11) 0.0261(10) 0.0268(13) -0.0043(9) 0.0020(9) 0.0035(8)
C19 0.0186(10) 0.0213(9) 0.0227(12) -0.0023(8) 0.0008(9) -0.0006(8)
C20 0.0182(10) 0.0192(9) 0.0177(11) -0.0008(7) 0.0007(8) -0.0020(8)
C21 0.0209(11) 0.0242(10) 0.0239(12) 0.0040(8) 0.0039(9) 0.0046(8)
C22 0.0201(10) 0.0213(10) 0.0215(11) 0.0036(8) 0.0024(9) 0.0016(8)
C23 0.0219(11) 0.0254(10) 0.0246(12) 0.0057(9) 0.0033(9) 0.0061(9)
C24 0.0316(13) 0.0409(13) 0.0300(14) 0.0120(11) 0.0016(11) 0.0154(11)
C25 0.0427(16) 0.0540(15) 0.0253(14) 0.0168(12) 0.0086(12) 0.0200(13)
C26 0.0306(13) 0.0424(14) 0.0244(13) 0.0087(10) 0.0095(10) 0.0125(11)
C27 0.0292(13) 0.0502(14) 0.0267(13) 0.0039(11) -0.0003(11) 0.0001(11)
C28 0.0304(13) 0.0298(12) 0.0475(16) 0.0087(11) 0.0068(12) 0.0089(10)
C29 0.0234(11) 0.0289(11) 0.0231(12) 0.0056(9) 0.0055(9) 0.0083(9)
C30 0.0527(17) 0.0287(12) 0.0345(15) 0.0007(10) 0.0162(13) -0.0019(12)
C31 0.091(3) 0.0313(13) 0.0355(16) -0.0014(11) 0.0309(17) 0.0075(15)
C32 0.0517(19) 0.0658(19) 0.0447(18) 0.0179(15) 0.0292(16) 0.0277(16)
C33 0.0250(14) 0.096(2) 0.0361(16) 0.0158(16) 0.0090(12) 0.0082(15)
C34 0.0248(13) 0.0689(18) 0.0241(13) 0.0075(13) 0.0025(11) 0.0023(12)
C35 0.0203(11) 0.0201(10) 0.0222(11) 0.0037(8) 0.0070(9) -0.0010(8)
C36 0.0256(12) 0.0217(10) 0.0261(12) 0.0015(9) 0.0019(10) -0.0003(9)
C37 0.0259(12) 0.0335(12) 0.0287(13) 0.0034(10) -0.0005(10) -0.0063(10)
C38 0.0343(13) 0.0290(11) 0.0339(14) -0.0046(10) 0.0046(11) -0.0125(10)
C39 0.0408(15) 0.0191(10) 0.0466(16) -0.0030(10) 0.0092(13) -0.0025(10)
C40 0.0257(12) 0.0236(10) 0.0389(15) 0.0027(10) 0.0031(11) 0.0014(9)
N1 0.0237(10) 0.0246(8) 0.0199(10) -0.0029(7) 0.0007(8) -0.0020(8)
O1 0.0218(8) 0.0429(9) 0.0369(10) -0.0047(8) -0.0048(8) 0.0018(7)
O2 0.0171(7) 0.0258(7) 0.0182(8) 0.0068(6) 0.0030(6) 0.0070(6)
Si1 0.0182(3) 0.0256(3) 0.0259(3) 0.0041(2) 0.0022(2) 0.0063(2)
P1 0.0178(3) 0.0184(2) 0.0180(3) 0.0010(2) 0.0004(2) 0.0008(2)
P2 0.0179(3) 0.0217(2) 0.0194(3) 0.0016(2) 0.0034(2) 0.0032(2)
Br1 0.02229(11) 0.02165(10) 0.04421(15) 0.00143(9) -0.00078(10) 0.00437(9)
Re1 0.01863(4) 0.01818(4) 0.01952(4) -0.00174(3) 0.00086(3) 0.00051(3)

loop_
_atom_type_symbol
_atom_type_description
_atom_type_scat_dispersion_real
_atom_type_scat_dispersion_imag
_atom_type_scat_source
C C 0.0033 0.0016 'International Tables Vol C Tables 4.2.6.8 and 6.1.1.4'
H H 0.0000 0.0000 'International Tables Vol C Tables 4.2.6.8 and 6.1.1.4'
N N 0.0061 0.0033 'International Tables Vol C Tables 4.2.6.8 and 6.1.1.4'
O O 0.0106 0.0060 'International Tables Vol C Tables 4.2.6.8 and 6.1.1.4'
Si Si 0.0817 0.0704 'International Tables Vol C Tables 4.2.6.8 and 6.1.1.4'
P P 0.1023 0.0942 'International Tables Vol C Tables 4.2.6.8 and 6.1.1.4'
Br Br -0.2901 2.4595 'International Tables Vol C Tables 4.2.6.8 and 6.1.1.4'
Re Re -1.0185 7.2310 'International Tables Vol C Tables 4.2.6.8 and 6.1.1.4'

loop_
_geom_angle_atom_site_label_1
_geom_angle_atom_site_label_2
_geom_angle_atom_site_label_3
_geom_angle
C2 C1 Re1 72.79(12)
C2 C1 H1A 116.3
Re1 C1 H1A 116.3
C2 C1 H1B 116.3
Re1 C1 H1B 116.3
H1A C1 H1B 113.3
C1 C2 Re1 70.09(13)
C1 C2 H2A 116.6
Re1 C2 H2A 116.6
C1 C2 H2B 116.6
Re1 C2 H2B 116.6
H2A C2 H2B 113.6
C4 C3 C8 116.0(2)
C4 C3 Re1 108.09(14)
C8 C3 Re1 135.70(17)
C5 C4 C3 124.34(19)
C5 C4 P1 132.47(17)
C3 C4 P1 103.02(15)
C4 C5 C6 118.1(2)
C4 C5 H5 121.0
C6 C5 H5 121.0
C7 C6 C5 119.7(2)
C7 C6 H6 120.2
C5 C6 H6 120.2
C6 C7 C8 121.5(2)
C6 C7 H7 119.2
C8 C7 H7 119.2
C7 C8 C3 120.3(2)
C7 C8 H8 119.9
C3 C8 H8 119.9
C14 C9 C10 119.1(2)
C14 C9 P1 118.74(16)
C10 C9 P1 122.17(17)
C11 C10 C9 119.5(2)
C11 C10 H10 120.3
C9 C10 H10 120.3
C12 C11 C10 120.8(2)
C12 C11 H11 119.6
C10 C11 H11 119.6
C13 C12 C11 120.1(2)
C13 C12 H12 120.0
C11 C12 H12 120.0
C12 C13 C14 119.8(2)
C12 C13 H13 120.1
C14 C13 H13 120.1
C9 C14 C13 120.7(2)
C9 C14 H14 119.6
C13 C14 H14 119.6
C16 C15 C20 117.64(18)
C16 C15 P1 122.67(15)
C20 C15 P1 119.58(15)
C17 C16 C15 120.9(2)
C17 C16 H16 119.5
C15 C16 H16 119.5
C18 C17 C16 119.6(2)
C18 C17 H17 120.2
C16 C17 H17 120.2
C17 C18 C19 122.2(2)
C17 C18 H18 118.9
C19 C18 H18 118.9
C20 C19 C18 115.60(19)
C20 C19 Si1 120.11(16)
C18 C19 Si1 123.77(16)
O2 C20 C15 112.17(17)
O2 C20 C19 124.08(18)
C15 C20 C19 123.72(19)
C26 C21 C22 117.1(2)
C26 C21 P2 124.14(17)
C22 C21 P2 118.68(16)
O2 C22 C23 124.45(18)
O2 C22 C21 111.71(18)
C23 C22 C21 123.8(2)
C22 C23 C24 116.3(2)
C22 C23 Si1 120.76(16)
C24 C23 Si1 122.75(17)
C25 C24 C23 121.6(2)
C25 C24 H24 119.2
C23 C24 H24 119.2
C24 C25 C26 120.3(2)
C24 C25 H25 119.9
C26 C25 H25 119.9
C25 C26 C21 120.9(2)
C25 C26 H26 119.6
C21 C26 H26 119.6
Si1 C27 H27A 109.5
Si1 C27 H27B 109.5
H27A C27 H27B 109.5
Si1 C27 H27C 109.5
H27A C27 H27C 109.5
H27B C27 H27C 109.5
Si1 C28 H28A 109.5
Si1 C28 H28B 109.5
H28A C28 H28B 109.5
Si1 C28 H28C 109.5
H28A C28 H28C 109.5
H28B C28 H28C 109.5
C34 C29 C30 117.3(2)
C34 C29 P2 121.88(18)
C30 C29 P2 120.79(18)
C29 C30 C31 120.3(3)
C29 C30 H30 119.8
C31 C30 H30 119.8
C32 C31 C30 120.4(3)
C32 C31 H31 119.8
C30 C31 H31 119.8
C31 C32 C33 120.0(2)
C31 C32 H32 120.0
C33 C32 H32 120.0
C32 C33 C34 119.6(3)
C32 C33 H33 120.2
C34 C33 H33 120.2
C29 C34 C33 122.2(3)
C29 C34 H34 118.9
C33 C34 H34 118.9
C40 C35 C36 118.1(2)
C40 C35 P2 122.37(18)
C36 C35 P2 119.39(15)
C37 C36 C35 120.8(2)
C37 C36 H36 119.6
C35 C36 H36 119.6
C38 C37 C36 120.3(2)
C38 C37 H37 119.8
C36 C37 H37 119.8
C37 C38 C39 119.6(2)
C37 C38 H38 120.2
C39 C38 H38 120.2
C38 C39 C40 120.3(2)
C38 C39 H39 119.8
C40 C39 H39 119.8
C39 C40 C35 120.8(2)
C39 C40 H40 119.6
C35 C40 H40 119.6
O1 N1 Re1 179.63(18)
C20 O2 C22 126.32(16)
C27 Si1 C28 110.50(12)
C27 Si1 C19 109.53(10)
C28 Si1 C19 113.82(11)
C27 Si1 C23 107.40(11)
C28 Si1 C23 113.76(10)
C19 Si1 C23 101.31(10)
C4 P1 C9 106.53(10)
C4 P1 C15 109.14(9)
C9 P1 C15 105.03(9)
C4 P1 Re1 84.05(7)
C9 P1 Re1 131.69(7)
C15 P1 Re1 115.81(7)
C21 P2 C35 104.04(10)
C21 P2 C29 102.94(10)
C35 P2 C29 101.14(10)
C21 P2 Re1 109.35(7)
C35 P2 Re1 114.81(7)
C29 P2 Re1 122.53(7)
N1 Re1 C3 94.07(8)
N1 Re1 C1 92.73(9)
C3 Re1 C1 81.25(8)
N1 Re1 C2 92.80(9)
C3 Re1 C2 118.24(8)
C1 Re1 C2 37.12(8)
N1 Re1 P1 90.00(6)
C3 Re1 P1 64.67(6)
C1 Re1 P1 145.92(6)
C2 Re1 P1 175.76(6)
N1 Re1 P2 94.51(6)
C3 Re1 P2 154.85(6)
C1 Re1 P2 121.84(6)
C2 Re1 P2 84.88(6)
P1 Re1 P2 91.729(17)
N1 Re1 Br1 179.01(6)
C3 Re1 Br1 85.82(6)
C1 Re1 Br1 86.28(7)
C2 Re1 Br1 86.39(7)
P1 Re1 Br1 90.838(14)
P2 Re1 Br1 85.986(13)

loop_
_geom_bond_atom_site_label_1
_geom_bond_atom_site_label_2
_geom_bond_distance
C1 C2 1.412(3)
C1 Re1 2.200(2)
C1 H1A 0.9700
C1 H1B 0.9700
C2 Re1 2.235(2)
C2 H2A 0.9700
C2 H2B 0.9700
C3 C4 1.396(3)
C3 C8 1.407(3)
C3 Re1 2.177(2)
C4 C5 1.381(3)
C4 P1 1.804(2)
C5 C6 1.386(3)
C5 H5 0.9300
C6 C7 1.382(3)
C6 H6 0.9300
C7 C8 1.388(3)
C7 H7 0.9300
C8 H8 0.9300
C9 C14 1.383(3)
C9 C10 1.395(3)
C9 P1 1.811(2)
C10 C11 1.384(3)
C10 H10 0.9300
C11 C12 1.375(4)
C11 H11 0.9300
C12 C13 1.370(4)
C12 H12 0.9300
C13 C14 1.386(3)
C13 H13 0.9300
C14 H14 0.9300
C15 C16 1.391(3)
C15 C20 1.398(3)
C15 P1 1.829(2)
C16 C17 1.387(3)
C16 H16 0.9300
C17 C18 1.386(3)
C17 H17 0.9300
C18 C19 1.408(3)
C18 H18 0.9300
C19 C20 1.399(3)
C19 Si1 1.866(2)
C20 O2 1.378(2)
C21 C26 1.390(3)
C21 C22 1.405(3)
C21 P2 1.830(2)
C22 O2 1.378(3)
C22 C23 1.391(3)
C23 C24 1.405(3)
C23 Si1 1.866(2)
C24 C25 1.377(3)
C24 H24 0.9300
C25 C26 1.389(3)
C25 H25 0.9300
C26 H26 0.9300
C27 Si1 1.851(2)
C27 H27A 0.9600
C27 H27B 0.9600
C27 H27C 0.9600
C28 Si1 1.857(2)
C28 H28A 0.9600
C28 H28B 0.9600
C28 H28C 0.9600
C29 C34 1.380(3)
C29 C30 1.399(3)
C29 P2 1.845(2)
C30 C31 1.401(3)
C30 H30 0.9300
C31 C32 1.365(4)
C31 H31 0.9300
C32 C33 1.373(4)
C32 H32 0.9300
C33 C34 1.383(3)
C33 H33 0.9300
C34 H34 0.9300
C35 C40 1.390(3)
C35 C36 1.395(3)
C35 P2 1.835(2)
C36 C37 1.388(3)
C36 H36 0.9300
C37 C38 1.373(3)
C37 H37 0.9300
C38 C39 1.382(3)
C38 H38 0.9300
C39 C40 1.387(3)
C39 H39 0.9300
C40 H40 0.9300
N1 O1 1.198(2)
N1 Re1 1.7472(18)
P1 Re1 2.5017(5)
P2 Re1 2.5741(5)
Br1 Re1 2.5912(2)
